data_7008000
loop_
_publ_author_name
'Reiter, Stephan A.'
'Nogai, Stefan D.'
'Schmidbaur, Hubert'

_publ_section_title
;
 Synthesis and auration of primary and di-primary
 heteroaryl-phosphines.
;
_journal_issue 2
_journal_name_full 'Dalton transactions (Cambridge, England : 2003)'
_journal_page_first 247
_journal_page_last 255
_journal_paper_doi 10.1039/b415326j
_journal_year 2005
_chemical_formula_moiety 'C20 H42 N4 P2 S'
_chemical_formula_sum 'C20 H42 N4 P2 S'
_chemical_formula_weight 432.58
_chemical_name_systematic
;
?
;
_space_group_IT_number 14
_symmetry_cell_setting monoclinic
_symmetry_space_group_name_Hall '-P 2yn'
_symmetry_space_group_name_H-M 'P 1 21/n 1'
_atom_sites_solution_hydrogens geom
_atom_sites_solution_primary direct
_atom_sites_solution_secondary difmap
_audit_creation_method SHELXL-97
_cell_angle_alpha 90.00
_cell_angle_beta 102.190(2)
_cell_angle_gamma 90.00
_cell_formula_units_Z 4
_cell_length_a 13.2635(3)
_cell_length_b 8.0961(2)
_cell_length_c 23.8229(5)
_cell_measurement_reflns_used 92884
_cell_measurement_temperature 143(2)
_cell_measurement_theta_max 25.38
_cell_measurement_theta_min 3.14
_cell_volume 2500.49(10)
_computing_cell_refinement DENZO
_computing_data_collection XPRESS
_computing_data_reduction SCALEPACK
_computing_molecular_graphics SHELXTL-PLUS
_computing_publication_material 'SHELXL-97 (Sheldrick, 1997)'
_computing_structure_refinement 'SHELXL-97 (Sheldrick, 1997)'
_computing_structure_solution 'SHELXS-97 (Sheldrick, 1990)'
_diffrn_ambient_temperature 143(2)
_diffrn_measured_fraction_theta_full 0.957
_diffrn_measured_fraction_theta_max 0.957
_diffrn_measurement_device_type 'NONIUS DIP 2020'
_diffrn_measurement_method phi-rotation
_diffrn_radiation_monochromator graphite
_diffrn_radiation_source 'fine-focus sealed tube'
_diffrn_radiation_type MoK\a
_diffrn_radiation_wavelength 0.71073
_diffrn_reflns_av_R_equivalents 0.036
_diffrn_reflns_av_sigmaI/netI 0.0252
_diffrn_reflns_limit_h_max 16
_diffrn_reflns_limit_h_min 0
_diffrn_reflns_limit_k_max 9
_diffrn_reflns_limit_k_min 0
_diffrn_reflns_limit_l_max 26
_diffrn_reflns_limit_l_min -28
_diffrn_reflns_number 92884
_diffrn_reflns_theta_full 25.38
_diffrn_reflns_theta_max 25.38
_diffrn_reflns_theta_min 3.14
_exptl_absorpt_coefficient_mu 0.270
_exptl_absorpt_correction_type none
_exptl_crystal_colour colourless
_exptl_crystal_density_diffrn 1.149
_exptl_crystal_density_method 'not measured'
_exptl_crystal_description block
_exptl_crystal_F_000 944
_exptl_crystal_size_max 0.50
_exptl_crystal_size_mid 0.40
_exptl_crystal_size_min 0.25
_refine_diff_density_max 0.820
_refine_diff_density_min -0.404
_refine_diff_density_rms 0.069
_refine_ls_extinction_method none
_refine_ls_goodness_of_fit_ref 1.102
_refine_ls_hydrogen_treatment riding
_refine_ls_matrix_type full
_refine_ls_number_parameters 252
_refine_ls_number_reflns 4401
_refine_ls_number_restraints 0
_refine_ls_restrained_S_all 1.102
_refine_ls_R_factor_all 0.0552
_refine_ls_R_factor_gt 0.0518
_refine_ls_shift/su_max 0.000
_refine_ls_shift/su_mean 0.000
_refine_ls_structure_factor_coef Fsqd
_refine_ls_weighting_details 'calc w=1/[\s^2^(Fo^2^)+(0.0626P)^2^+3.9640P] where P=(Fo^2^+2Fc^2^)/3'
_refine_ls_weighting_scheme calc
_refine_ls_wR_factor_gt 0.1416
_refine_ls_wR_factor_ref 0.1438
_reflns_number_gt 4065
_reflns_number_total 4401
_reflns_threshold_expression >2sigma(I)
_cod_data_source_file b415326j.txt
_cod_data_source_block reit11
_cod_original_sg_symbol_H-M P2(1)/n
_cod_database_code 7008000

loop_
_symmetry_equiv_pos_as_xyz
'x, y, z'
'-x+1/2, y+1/2, -z+1/2'
'-x, -y, -z'
'x-1/2, -y-1/2, z-1/2'

loop_
_atom_site_label
_atom_site_type_symbol
_atom_site_fract_x
_atom_site_fract_y
_atom_site_fract_z
_atom_site_U_iso_or_equiv
_atom_site_adp_type
_atom_site_occupancy
_atom_site_symmetry_multiplicity
_atom_site_calc_flag
_atom_site_refinement_flags
_atom_site_disorder_assembly
_atom_site_disorder_group
P1 P -0.00436(5) 0.96957(9) 0.20895(3) 0.02555(19) Uani 1 1 d . . .
S1 S 0.16546(5) 0.97249(9) 0.13796(3) 0.02667(19) Uani 1 1 d . . .
N1 N 0.10252(18) 1.0000(3) 0.26099(10) 0.0275(5) Uani 1 1 d . . .
C1 C 0.0571(2) 0.8817(3) 0.15406(12) 0.0256(6) Uani 1 1 d . . .
P2 P 0.26791(5) 0.85778(9) 0.04100(3) 0.02464(19) Uani 1 1 d . . .
N2 N -0.07598(17) 0.8074(3) 0.22177(10) 0.0294(5) Uani 1 1 d . . .
C2 C 0.0189(2) 0.7657(3) 0.11339(12) 0.0259(6) Uani 1 1 d . . .
H2 H -0.0411 0.7022 0.1141 0.031 Uiso 1 1 calc R . .
N3 N 0.28183(16) 1.0652(3) 0.03753(10) 0.0264(5) Uani 1 1 d . . .
C3 C 0.0767(2) 0.7490(3) 0.07033(12) 0.0263(6) Uani 1 1 d . . .
H3 H 0.0599 0.6720 0.0397 0.032 Uiso 1 1 calc R . .
N4 N 0.21182(17) 0.7705(3) -0.02246(10) 0.0260(5) Uani 1 1 d . . .
C4 C 0.1594(2) 0.8539(3) 0.07688(11) 0.0251(6) Uani 1 1 d . . .
C11 C 0.0915(3) 1.1266(4) 0.30358(13) 0.0357(7) Uani 1 1 d . . .
H11A H 0.0527 1.2211 0.2832 0.043 Uiso 1 1 calc R . .
H11B H 0.1611 1.1671 0.3220 0.043 Uiso 1 1 calc R . .
C12 C 0.0374(3) 1.0696(4) 0.35023(13) 0.0399(7) Uani 1 1 d . . .
H12A H -0.0325 1.0322 0.3327 0.060 Uiso 1 1 calc R . .
H12B H 0.0335 1.1615 0.3765 0.060 Uiso 1 1 calc R . .
H12C H 0.0761 0.9783 0.3716 0.060 Uiso 1 1 calc R . .
C21 C 0.1812(2) 0.8730(4) 0.28148(12) 0.0291(6) Uani 1 1 d . . .
H21A H 0.1733 0.7826 0.2529 0.035 Uiso 1 1 calc R . .
H21B H 0.1690 0.8260 0.3178 0.035 Uiso 1 1 calc R . .
C22 C 0.2912(2) 0.9378(4) 0.29161(14) 0.0390(7) Uani 1 1 d . . .
H22A H 0.3036 0.9871 0.2561 0.058 Uiso 1 1 calc R . .
H22B H 0.3396 0.8464 0.3033 0.058 Uiso 1 1 calc R . .
H22C H 0.3014 1.0216 0.3220 0.058 Uiso 1 1 calc R . .
C31 C -0.1839(2) 0.8387(4) 0.22438(14) 0.0391(7) Uani 1 1 d . . .
H31A H -0.1949 0.9593 0.2261 0.047 Uiso 1 1 calc R . .
H31B H -0.1977 0.7894 0.2600 0.047 Uiso 1 1 calc R . .
C32 C -0.2590(3) 0.7690(6) 0.1738(2) 0.0721(14) Uani 1 1 d . . .
H32A H -0.2525 0.8285 0.1389 0.108 Uiso 1 1 calc R . .
H32B H -0.3294 0.7814 0.1799 0.108 Uiso 1 1 calc R . .
H32C H -0.2442 0.6516 0.1695 0.108 Uiso 1 1 calc R . .
C41 C -0.0399(2) 0.6383(4) 0.23534(13) 0.0317(6) Uani 1 1 d . . .
H41A H 0.0267 0.6234 0.2235 0.038 Uiso 1 1 calc R . .
H41B H -0.0901 0.5607 0.2125 0.038 Uiso 1 1 calc R . .
C42 C -0.0257(3) 0.5937(4) 0.29868(15) 0.0429(8) Uani 1 1 d . . .
H42A H 0.0222 0.6720 0.3218 0.064 Uiso 1 1 calc R . .
H42B H 0.0024 0.4817 0.3049 0.064 Uiso 1 1 calc R . .
H42C H -0.0924 0.5988 0.3100 0.064 Uiso 1 1 calc R . .
C51 C 0.3865(2) 1.1292(4) 0.04119(13) 0.0331(6) Uani 1 1 d . . .
H51A H 0.4364 1.0416 0.0571 0.040 Uiso 1 1 calc R . .
H51B H 0.3977 1.2228 0.0686 0.040 Uiso 1 1 calc R . .
C52 C 0.4100(2) 1.1875(5) -0.01563(15) 0.0429(8) Uani 1 1 d . . .
H52A H 0.3951 1.0982 -0.0440 0.064 Uiso 1 1 calc R . .
H52B H 0.4829 1.2182 -0.0098 0.064 Uiso 1 1 calc R . .
H52C H 0.3670 1.2836 -0.0296 0.064 Uiso 1 1 calc R . .
C61 C 0.1979(2) 1.1789(3) 0.01318(13) 0.0280(6) Uani 1 1 d . . .
H61A H 0.1313 1.1256 0.0145 0.034 Uiso 1 1 calc R . .
H61B H 0.1993 1.1989 -0.0277 0.034 Uiso 1 1 calc R . .
C62 C 0.2036(3) 1.3434(4) 0.04392(14) 0.0369(7) Uani 1 1 d . . .
H62A H 0.2028 1.3250 0.0845 0.055 Uiso 1 1 calc R . .
H62B H 0.1443 1.4115 0.0263 0.055 Uiso 1 1 calc R . .
H62C H 0.2675 1.4003 0.0409 0.055 Uiso 1 1 calc R . .
C71 C 0.1168(2) 0.8286(3) -0.06077(12) 0.0284(6) Uani 1 1 d . . .
H71A H 0.1352 0.9049 -0.0895 0.034 Uiso 1 1 calc R . .
H71B H 0.0755 0.8913 -0.0379 0.034 Uiso 1 1 calc R . .
C72 C 0.0514(2) 0.6894(4) -0.09192(14) 0.0379(7) Uani 1 1 d . . .
H72A H 0.0861 0.6409 -0.1204 0.057 Uiso 1 1 calc R . .
H72B H -0.0159 0.7329 -0.1113 0.057 Uiso 1 1 calc R . .
H72C H 0.0418 0.6046 -0.0642 0.057 Uiso 1 1 calc R . .
C81 C 0.2777(2) 0.6634(4) -0.04920(13) 0.0326(6) Uani 1 1 d . . .
H81A H 0.2394 0.5606 -0.0622 0.039 Uiso 1 1 calc R . .
H81B H 0.3392 0.6325 -0.0197 0.039 Uiso 1 1 calc R . .
C82 C 0.3134(3) 0.7396(5) -0.10002(16) 0.0481(9) Uani 1 1 d . . .
H82A H 0.2535 0.7620 -0.1309 0.072 Uiso 1 1 calc R . .
H82B H 0.3599 0.6628 -0.1138 0.072 Uiso 1 1 calc R . .
H82C H 0.3499 0.8432 -0.0880 0.072 Uiso 1 1 calc R . .

loop_
_atom_site_aniso_label
_atom_site_aniso_U_11
_atom_site_aniso_U_22
_atom_site_aniso_U_33
_atom_site_aniso_U_23
_atom_site_aniso_U_13
_atom_site_aniso_U_12
P1 0.0295(4) 0.0254(4) 0.0228(4) -0.0003(3) 0.0079(3) 0.0034(3)
S1 0.0306(4) 0.0280(4) 0.0226(4) -0.0018(3) 0.0084(3) -0.0015(3)
N1 0.0339(12) 0.0234(11) 0.0258(13) -0.0033(9) 0.0077(10) -0.0022(9)
C1 0.0279(13) 0.0264(13) 0.0226(14) 0.0032(10) 0.0053(11) 0.0036(11)
P2 0.0253(3) 0.0269(4) 0.0222(4) 0.0025(3) 0.0060(3) 0.0052(3)
N2 0.0241(11) 0.0334(13) 0.0324(14) -0.0031(10) 0.0096(10) 0.0011(10)
C2 0.0270(13) 0.0270(14) 0.0251(14) 0.0009(11) 0.0085(11) -0.0006(11)
N3 0.0213(11) 0.0279(12) 0.0299(13) 0.0010(9) 0.0051(9) 0.0012(9)
C3 0.0321(14) 0.0258(14) 0.0217(14) -0.0010(10) 0.0074(11) 0.0027(11)
N4 0.0279(12) 0.0280(12) 0.0235(12) -0.0003(9) 0.0090(9) 0.0054(9)
C4 0.0303(13) 0.0252(13) 0.0203(14) 0.0022(10) 0.0064(10) 0.0052(11)
C11 0.0455(17) 0.0297(15) 0.0338(17) -0.0103(12) 0.0131(13) -0.0069(13)
C12 0.0457(18) 0.0460(19) 0.0300(17) -0.0089(14) 0.0121(14) -0.0017(15)
C21 0.0309(14) 0.0303(15) 0.0262(15) 0.0021(11) 0.0061(11) -0.0033(12)
C22 0.0320(15) 0.0490(19) 0.0332(18) 0.0039(14) 0.0007(12) -0.0077(14)
C31 0.0282(15) 0.0497(19) 0.0427(19) 0.0004(14) 0.0152(13) 0.0043(13)
C32 0.0315(19) 0.073(3) 0.102(4) -0.021(3) -0.007(2) 0.0012(19)
C41 0.0347(15) 0.0287(15) 0.0345(17) -0.0046(12) 0.0135(13) -0.0035(12)
C42 0.061(2) 0.0326(16) 0.0409(19) 0.0032(14) 0.0230(16) -0.0009(15)
C51 0.0251(14) 0.0371(16) 0.0368(17) -0.0019(13) 0.0055(12) -0.0025(12)
C52 0.0322(16) 0.051(2) 0.050(2) 0.0021(16) 0.0184(14) -0.0032(14)
C61 0.0271(13) 0.0274(14) 0.0299(15) 0.0027(11) 0.0069(11) 0.0044(11)
C62 0.0446(17) 0.0282(15) 0.0386(18) 0.0015(12) 0.0105(14) 0.0039(13)
C71 0.0345(15) 0.0283(14) 0.0220(15) 0.0010(11) 0.0046(11) 0.0032(12)
C72 0.0418(17) 0.0368(17) 0.0326(17) -0.0032(13) 0.0025(13) -0.0040(14)
C81 0.0397(16) 0.0283(15) 0.0331(17) -0.0038(12) 0.0149(13) 0.0036(12)
C82 0.058(2) 0.052(2) 0.044(2) -0.0072(16) 0.0328(17) -0.0026(17)

loop_
_atom_type_symbol
_atom_type_description
_atom_type_scat_dispersion_real
_atom_type_scat_dispersion_imag
_atom_type_scat_source
C C 0.0033 0.0016 'International Tables Vol C Tables 4.2.6.8 and 6.1.1.4'
H H 0.0000 0.0000 'International Tables Vol C Tables 4.2.6.8 and 6.1.1.4'
N N 0.0061 0.0033 'International Tables Vol C Tables 4.2.6.8 and 6.1.1.4'
P P 0.1023 0.0942 'International Tables Vol C Tables 4.2.6.8 and 6.1.1.4'
S S 0.1246 0.1234 'International Tables Vol C Tables 4.2.6.8 and 6.1.1.4'

loop_
_geom_angle_atom_site_label_1
_geom_angle_atom_site_label_2
_geom_angle_atom_site_label_3
_geom_angle
_geom_angle_site_symmetry_1
_geom_angle_site_symmetry_3
_geom_angle_publ_flag
N2 P1 N1 113.42(12) . . ?
N2 P1 C1 100.38(12) . . ?
N1 P1 C1 98.62(12) . . ?
C1 S1 C4 93.29(13) . . ?
C11 N1 C21 115.1(2) . . ?
C11 N1 P1 114.6(2) . . ?
C21 N1 P1 124.53(19) . . ?
C2 C1 S1 109.6(2) . . ?
C2 C1 P1 128.4(2) . . ?
S1 C1 P1 120.78(16) . . ?
N4 P2 N3 113.73(12) . . ?
N4 P2 C4 99.78(12) . . ?
N3 P2 C4 98.34(12) . . ?
C41 N2 C31 115.4(2) . . ?
C41 N2 P1 126.72(19) . . ?
C31 N2 P1 117.7(2) . . ?
C1 C2 C3 113.8(2) . . ?
C1 C2 H2 123.1 . . ?
C3 C2 H2 123.1 . . ?
C61 N3 C51 115.6(2) . . ?
C61 N3 P2 124.08(18) . . ?
C51 N3 P2 117.31(19) . . ?
C4 C3 C2 113.7(2) . . ?
C4 C3 H3 123.1 . . ?
C2 C3 H3 123.1 . . ?
C81 N4 C71 115.5(2) . . ?
C81 N4 P2 116.39(19) . . ?
C71 N4 P2 125.40(18) . . ?
C3 C4 S1 109.5(2) . . ?
C3 C4 P2 130.5(2) . . ?
S1 C4 P2 118.89(16) . . ?
N1 C11 C12 115.1(3) . . ?
N1 C11 H11A 108.5 . . ?
C12 C11 H11A 108.5 . . ?
N1 C11 H11B 108.5 . . ?
C12 C11 H11B 108.5 . . ?
H11A C11 H11B 107.5 . . ?
C11 C12 H12A 109.5 . . ?
C11 C12 H12B 109.5 . . ?
H12A C12 H12B 109.5 . . ?
C11 C12 H12C 109.5 . . ?
H12A C12 H12C 109.5 . . ?
H12B C12 H12C 109.5 . . ?
N1 C21 C22 113.7(2) . . ?
N1 C21 H21A 108.8 . . ?
C22 C21 H21A 108.8 . . ?
N1 C21 H21B 108.8 . . ?
C22 C21 H21B 108.8 . . ?
H21A C21 H21B 107.7 . . ?
C21 C22 H22A 109.5 . . ?
C21 C22 H22B 109.5 . . ?
H22A C22 H22B 109.5 . . ?
C21 C22 H22C 109.5 . . ?
H22A C22 H22C 109.5 . . ?
H22B C22 H22C 109.5 . . ?
N2 C31 C32 112.9(3) . . ?
N2 C31 H31A 109.0 . . ?
C32 C31 H31A 109.0 . . ?
N2 C31 H31B 109.0 . . ?
C32 C31 H31B 109.0 . . ?
H31A C31 H31B 107.8 . . ?
C31 C32 H32A 109.5 . . ?
C31 C32 H32B 109.5 . . ?
H32A C32 H32B 109.5 . . ?
C31 C32 H32C 109.5 . . ?
H32A C32 H32C 109.5 . . ?
H32B C32 H32C 109.5 . . ?
N2 C41 C42 114.0(2) . . ?
N2 C41 H41A 108.8 . . ?
C42 C41 H41A 108.8 . . ?
N2 C41 H41B 108.8 . . ?
C42 C41 H41B 108.8 . . ?
H41A C41 H41B 107.7 . . ?
C41 C42 H42A 109.5 . . ?
C41 C42 H42B 109.5 . . ?
H42A C42 H42B 109.5 . . ?
C41 C42 H42C 109.5 . . ?
H42A C42 H42C 109.5 . . ?
H42B C42 H42C 109.5 . . ?
N3 C51 C52 115.1(2) . . ?
N3 C51 H51A 108.5 . . ?
C52 C51 H51A 108.5 . . ?
N3 C51 H51B 108.5 . . ?
C52 C51 H51B 108.5 . . ?
H51A C51 H51B 107.5 . . ?
C51 C52 H52A 109.5 . . ?
C51 C52 H52B 109.5 . . ?
H52A C52 H52B 109.5 . . ?
C51 C52 H52C 109.5 . . ?
H52A C52 H52C 109.5 . . ?
H52B C52 H52C 109.5 . . ?
N3 C61 C62 113.9(2) . . ?
N3 C61 H61A 108.8 . . ?
C62 C61 H61A 108.8 . . ?
N3 C61 H61B 108.8 . . ?
C62 C61 H61B 108.8 . . ?
H61A C61 H61B 107.7 . . ?
C61 C62 H62A 109.5 . . ?
C61 C62 H62B 109.5 . . ?
H62A C62 H62B 109.5 . . ?
C61 C62 H62C 109.5 . . ?
H62A C62 H62C 109.5 . . ?
H62B C62 H62C 109.5 . . ?
N4 C71 C72 113.2(2) . . ?
N4 C71 H71A 108.9 . . ?
C72 C71 H71A 108.9 . . ?
N4 C71 H71B 108.9 . . ?
C72 C71 H71B 108.9 . . ?
H71A C71 H71B 107.8 . . ?
C71 C72 H72A 109.5 . . ?
C71 C72 H72B 109.5 . . ?
H72A C72 H72B 109.5 . . ?
C71 C72 H72C 109.5 . . ?
H72A C72 H72C 109.5 . . ?
H72B C72 H72C 109.5 . . ?
N4 C81 C82 114.8(3) . . ?
N4 C81 H81A 108.6 . . ?
C82 C81 H81A 108.6 . . ?
N4 C81 H81B 108.6 . . ?
C82 C81 H81B 108.6 . . ?
H81A C81 H81B 107.5 . . ?
C81 C82 H82A 109.5 . . ?
C81 C82 H82B 109.5 . . ?
H82A C82 H82B 109.5 . . ?
C81 C82 H82C 109.5 . . ?
H82A C82 H82C 109.5 . . ?
H82B C82 H82C 109.5 . . ?

loop_
_geom_bond_atom_site_label_1
_geom_bond_atom_site_label_2
_geom_bond_distance
_geom_bond_site_symmetry_2
_geom_bond_publ_flag
P1 N2 1.686(2) . ?
P1 N1 1.692(2) . ?
P1 C1 1.825(3) . ?
S1 C1 1.728(3) . ?
S1 C4 1.731(3) . ?
N1 C11 1.472(4) . ?
N1 C21 1.472(4) . ?
C1 C2 1.368(4) . ?
P2 N4 1.692(2) . ?
P2 N3 1.694(2) . ?
P2 C4 1.823(3) . ?
N2 C41 1.464(4) . ?
N2 C31 1.468(3) . ?
C2 C3 1.412(4) . ?
C2 H2 0.9500 . ?
N3 C61 1.466(3) . ?
N3 C51 1.468(3) . ?
C3 C4 1.369(4) . ?
C3 H3 0.9500 . ?
N4 C81 1.469(3) . ?
N4 C71 1.469(3) . ?
C11 C12 1.517(4) . ?
C11 H11A 0.9900 . ?
C11 H11B 0.9900 . ?
C12 H12A 0.9800 . ?
C12 H12B 0.9800 . ?
C12 H12C 0.9800 . ?
C21 C22 1.521(4) . ?
C21 H21A 0.9900 . ?
C21 H21B 0.9900 . ?
C22 H22A 0.9800 . ?
C22 H22B 0.9800 . ?
C22 H22C 0.9800 . ?
C31 C32 1.502(5) . ?
C31 H31A 0.9900 . ?
C31 H31B 0.9900 . ?
C32 H32A 0.9800 . ?
C32 H32B 0.9800 . ?
C32 H32C 0.9800 . ?
C41 C42 1.524(4) . ?
C41 H41A 0.9900 . ?
C41 H41B 0.9900 . ?
C42 H42A 0.9800 . ?
C42 H42B 0.9800 . ?
C42 H42C 0.9800 . ?
C51 C52 1.526(4) . ?
C51 H51A 0.9900 . ?
C51 H51B 0.9900 . ?
C52 H52A 0.9800 . ?
C52 H52B 0.9800 . ?
C52 H52C 0.9800 . ?
C61 C62 1.514(4) . ?
C61 H61A 0.9900 . ?
C61 H61B 0.9900 . ?
C62 H62A 0.9800 . ?
C62 H62B 0.9800 . ?
C62 H62C 0.9800 . ?
C71 C72 1.516(4) . ?
C71 H71A 0.9900 . ?
C71 H71B 0.9900 . ?
C72 H72A 0.9800 . ?
C72 H72B 0.9800 . ?
C72 H72C 0.9800 . ?
C81 C82 1.521(4) . ?
C81 H81A 0.9900 . ?
C81 H81B 0.9900 . ?
C82 H82A 0.9800 . ?
C82 H82B 0.9800 . ?
C82 H82C 0.9800 . ?

loop_
_geom_torsion_atom_site_label_1
_geom_torsion_atom_site_label_2
_geom_torsion_atom_site_label_3
_geom_torsion_atom_site_label_4
_geom_torsion
_geom_torsion_site_symmetry_1
_geom_torsion_site_symmetry_2
_geom_torsion_site_symmetry_3
_geom_torsion_site_symmetry_4
_geom_torsion_publ_flag
N2 P1 N1 C11 -97.6(2) . . . . ?
C1 P1 N1 C11 157.1(2) . . . . ?
N2 P1 N1 C21 54.2(2) . . . . ?
C1 P1 N1 C21 -51.1(2) . . . . ?
C4 S1 C1 C2 -0.2(2) . . . . ?
C4 S1 C1 P1 -168.53(17) . . . . ?
N2 P1 C1 C2 31.6(3) . . . . ?
N1 P1 C1 C2 147.4(3) . . . . ?
N2 P1 C1 S1 -162.51(16) . . . . ?
N1 P1 C1 S1 -46.64(18) . . . . ?
N1 P1 N2 C41 -52.5(3) . . . . ?
C1 P1 N2 C41 51.7(3) . . . . ?
N1 P1 N2 C31 122.2(2) . . . . ?
C1 P1 N2 C31 -133.6(2) . . . . ?
S1 C1 C2 C3 0.7(3) . . . . ?
P1 C1 C2 C3 167.9(2) . . . . ?
N4 P2 N3 C61 51.6(2) . . . . ?
C4 P2 N3 C61 -53.0(2) . . . . ?
N4 P2 N3 C51 -107.7(2) . . . . ?
C4 P2 N3 C51 147.7(2) . . . . ?
C1 C2 C3 C4 -1.0(4) . . . . ?
N3 P2 N4 C81 111.8(2) . . . . ?
C4 P2 N4 C81 -144.5(2) . . . . ?
N3 P2 N4 C71 -48.7(3) . . . . ?
C4 P2 N4 C71 55.0(2) . . . . ?
C2 C3 C4 S1 0.8(3) . . . . ?
C2 C3 C4 P2 168.5(2) . . . . ?
C1 S1 C4 C3 -0.3(2) . . . . ?
C1 S1 C4 P2 -169.69(16) . . . . ?
N4 P2 C4 C3 28.0(3) . . . . ?
N3 P2 C4 C3 144.0(3) . . . . ?
N4 P2 C4 S1 -165.23(15) . . . . ?
N3 P2 C4 S1 -49.25(18) . . . . ?
C21 N1 C11 C12 -74.2(3) . . . . ?
P1 N1 C11 C12 80.4(3) . . . . ?
C11 N1 C21 C22 -69.7(3) . . . . ?
P1 N1 C21 C22 138.6(2) . . . . ?
C41 N2 C31 C32 -75.4(4) . . . . ?
P1 N2 C31 C32 109.3(3) . . . . ?
C31 N2 C41 C42 -71.8(3) . . . . ?
P1 N2 C41 C42 103.0(3) . . . . ?
C61 N3 C51 C52 -56.7(3) . . . . ?
P2 N3 C51 C52 104.4(3) . . . . ?
C51 N3 C61 C62 -55.8(3) . . . . ?
P2 N3 C61 C62 144.5(2) . . . . ?
C81 N4 C71 C72 53.9(3) . . . . ?
P2 N4 C71 C72 -145.5(2) . . . . ?
C71 N4 C81 C82 58.0(4) . . . . ?
P2 N4 C81 C82 -104.5(3) . . . . ?

loop_
_cod_related_entry_id
_cod_related_entry_database
_cod_related_entry_code
1 ChemSpider 21145364
